data_7103413
loop_
_publ_author_name
'Frey, Guido D'
'Song, Maoying'
'Bourg, Jean-Baptiste'
'Donnadieu, Bruno'
'Soleilhavoup, Michele'
'Bertrand, Guy'

_publ_section_title
;
 A persistent P,N-heterocyclic carbene.
;
_journal_issue 39
_journal_name_full 'Chemical communications (Cambridge, England)'
_journal_page_first 4711
_journal_page_last 4713
_journal_paper_doi 10.1039/b812333k
_journal_year 2008
_chemical_formula_moiety 'C35 H54 N P'
_chemical_formula_sum 'C35 H54 N P'
_chemical_formula_weight 519.76
_chemical_name_systematic
;
?
;
_space_group_IT_number 14
_symmetry_cell_setting monoclinic
_symmetry_space_group_name_Hall '-P 2ybc'
_symmetry_space_group_name_H-M 'P 1 21/c 1'
_atom_sites_solution_hydrogens geom
_atom_sites_solution_primary direct
_atom_sites_solution_secondary difmap
_audit_creation_method SHELXL-97
_cell_angle_alpha 90.00
_cell_angle_beta 93.133(16)
_cell_angle_gamma 90.00
_cell_formula_units_Z 4
_cell_length_a 11.330(13)
_cell_length_b 17.35(2)
_cell_length_c 15.903(19)
_cell_measurement_reflns_used 235
_cell_measurement_temperature 100(2)
_cell_measurement_theta_max 15.222
_cell_measurement_theta_min 2.347
_cell_volume 3122(6)
_computing_cell_refinement 'Bruker APEX2'
_computing_data_collection 'Bruker APEX2'
_computing_data_reduction 'Bruker SAINT'
_computing_molecular_graphics Ortep3
_computing_publication_material 'Bruker SHELXTL'
_computing_structure_refinement 'SHELXL-97 (Sheldrick, 1997)'
_computing_structure_solution 'Bruker Sir97'
_diffrn_measured_fraction_theta_full 0.999
_diffrn_measured_fraction_theta_max 0.999
_diffrn_measurement_device_type 'CCD area detector'
_diffrn_measurement_method 'phi and omega scans'
_diffrn_radiation_monochromator graphite
_diffrn_radiation_source 'fine-focus sealed tube'
_diffrn_radiation_type MoK\a
_diffrn_radiation_wavelength 0.71073
_diffrn_reflns_av_R_equivalents 0.2413
_diffrn_reflns_av_sigmaI/netI 0.2243
_diffrn_reflns_limit_h_max 11
_diffrn_reflns_limit_h_min -11
_diffrn_reflns_limit_k_max 17
_diffrn_reflns_limit_k_min -17
_diffrn_reflns_limit_l_max 16
_diffrn_reflns_limit_l_min -15
_diffrn_reflns_number 14462
_diffrn_reflns_theta_full 21.26
_diffrn_reflns_theta_max 21.26
_diffrn_reflns_theta_min 1.74
_exptl_absorpt_coefficient_mu 0.111
_exptl_absorpt_correction_T_max 0.9934
_exptl_absorpt_correction_T_min 0.9890
_exptl_absorpt_correction_type multi-scan
_exptl_absorpt_process_details multi-scan
_exptl_crystal_colour 'pale yellow'
_exptl_crystal_density_diffrn 1.106
_exptl_crystal_density_method 'not measured'
_exptl_crystal_description 'prism frag'
_exptl_crystal_F_000 1144
_exptl_crystal_size_max 0.10
_exptl_crystal_size_mid 0.08
_exptl_crystal_size_min 0.06
_refine_diff_density_max 0.336
_refine_diff_density_min -0.261
_refine_diff_density_rms 0.067
_refine_ls_extinction_coef 0.0044(10)
_refine_ls_extinction_expression Fc^*^=kFc[1+0.001xFc^2^\l^3^/sin(2\q)]^-1/4^
_refine_ls_extinction_method SHELXL
_refine_ls_goodness_of_fit_ref 0.958
_refine_ls_hydrogen_treatment constr
_refine_ls_matrix_type full
_refine_ls_number_parameters 349
_refine_ls_number_reflns 3467
_refine_ls_number_restraints 0
_refine_ls_restrained_S_all 0.958
_refine_ls_R_factor_all 0.2035
_refine_ls_R_factor_gt 0.0844
_refine_ls_shift/su_max 0.000
_refine_ls_shift/su_mean 0.000
_refine_ls_structure_factor_coef Fsqd
_refine_ls_weighting_details 'calc w=1/[\s^2^(Fo^2^)+(0.0749P)^2^+0.0000P] where P=(Fo^2^+2Fc^2^)/3'
_refine_ls_weighting_scheme calc
_refine_ls_wR_factor_gt 0.1635
_refine_ls_wR_factor_ref 0.2199
_reflns_number_gt 1499
_reflns_number_total 3467
_reflns_threshold_expression >2sigma(I)
_cod_data_source_file b812333k.txt
_cod_data_source_block 6c
_cod_original_sg_symbol_H-M P2(1)/c
_cod_database_code 7103413

loop_
_symmetry_equiv_pos_as_xyz
'x, y, z'
'-x, y+1/2, -z+1/2'
'-x, -y, -z'
'x, -y-1/2, z-1/2'

loop_
_atom_site_label
_atom_site_type_symbol
_atom_site_fract_x
_atom_site_fract_y
_atom_site_fract_z
_atom_site_U_iso_or_equiv
_atom_site_adp_type
_atom_site_occupancy
_atom_site_symmetry_multiplicity
_atom_site_calc_flag
_atom_site_refinement_flags
_atom_site_disorder_assembly
_atom_site_disorder_group
P1 P 0.5015(2) 0.16674(12) 0.80075(14) 0.0366(7) Uani 1 1 d . . .
N1 N 0.2548(5) 0.1941(3) 0.7790(4) 0.0354(19) Uani 1 1 d . . .
C1 C 0.3602(7) 0.2192(4) 0.8246(4) 0.034(2) Uani 1 1 d . . .
H1 H 0.3655 0.2730 0.8429 0.041 Uiso 1 1 calc R . .
C2 C 0.2326(9) 0.1145(6) 0.7975(7) 0.091(4) Uani 1 1 d . . .
H2 H 0.2767 0.0868 0.7556 0.110 Uiso 1 1 calc R . .
C3 C 0.2993(7) 0.0968(4) 0.8781(5) 0.039(2) Uani 1 1 d . . .
H3A H 0.3338 0.0456 0.8767 0.047 Uiso 1 1 calc R . .
H3B H 0.2482 0.0997 0.9250 0.047 Uiso 1 1 calc R . .
C4 C 0.3954(7) 0.1582(4) 0.8859(5) 0.035(2) Uani 1 1 d . . .
H4 H 0.4226 0.1744 0.9427 0.041 Uiso 1 1 calc R . .
C5 C 0.6142(7) 0.2247(4) 0.8620(4) 0.031(2) Uani 1 1 d . . .
C6 C 0.6872(7) 0.1863(4) 0.9251(5) 0.029(2) Uani 1 1 d . . .
C7 C 0.7418(7) 0.2298(4) 0.9883(5) 0.029(2) Uani 1 1 d . . .
H7 H 0.7845 0.2043 1.0315 0.035 Uiso 1 1 calc R . .
C8 C 0.7367(7) 0.3090(4) 0.9910(5) 0.033(2) Uani 1 1 d . . .
C9 C 0.6802(6) 0.3446(4) 0.9220(4) 0.030(2) Uani 1 1 d . . .
H9 H 0.6814 0.3982 0.9201 0.036 Uiso 1 1 calc R . .
C10 C 0.6218(7) 0.3057(4) 0.8553(5) 0.032(2) Uani 1 1 d . . .
C11 C 0.2076(7) 0.2363(4) 0.7074(5) 0.032(2) Uani 1 1 d . . .
C12 C 0.2345(7) 0.2183(4) 0.6244(5) 0.036(2) Uani 1 1 d . . .
C13 C 0.1854(7) 0.2621(5) 0.5581(5) 0.038(2) Uani 1 1 d . . .
H13 H 0.1997 0.2489 0.5029 0.046 Uiso 1 1 calc R . .
C14 C 0.1154(7) 0.3252(5) 0.5740(5) 0.044(2) Uani 1 1 d . . .
H14 H 0.0848 0.3554 0.5297 0.053 Uiso 1 1 calc R . .
C15 C 0.0910(7) 0.3431(4) 0.6554(5) 0.041(2) Uani 1 1 d . . .
H15 H 0.0428 0.3852 0.6650 0.049 Uiso 1 1 calc R . .
C16 C 0.1364(7) 0.3000(4) 0.7244(5) 0.033(2) Uani 1 1 d . . .
C17 C 0.1111(7) 0.0844(4) 0.7838(5) 0.048(3) Uani 1 1 d . . .
H17A H 0.0620 0.1055 0.8254 0.072 Uiso 1 1 calc R . .
H17B H 0.1121 0.0292 0.7884 0.072 Uiso 1 1 calc R . .
H17C H 0.0801 0.0989 0.7287 0.072 Uiso 1 1 calc R . .
C18 C 0.3146(7) 0.1510(4) 0.6020(5) 0.035(2) Uani 1 1 d . . .
H18 H 0.3587 0.1354 0.6539 0.042 Uiso 1 1 calc R . .
C19 C 0.4051(7) 0.1728(5) 0.5384(5) 0.049(3) Uani 1 1 d . . .
H19A H 0.4593 0.1310 0.5326 0.073 Uiso 1 1 calc R . .
H19B H 0.4477 0.2178 0.5579 0.073 Uiso 1 1 calc R . .
H19C H 0.3651 0.1835 0.4849 0.073 Uiso 1 1 calc R . .
C20 C 0.2438(7) 0.0814(4) 0.5703(5) 0.049(3) Uani 1 1 d . . .
H20A H 0.2047 0.0933 0.5168 0.073 Uiso 1 1 calc R . .
H20B H 0.1860 0.0686 0.6099 0.073 Uiso 1 1 calc R . .
H20C H 0.2960 0.0385 0.5641 0.073 Uiso 1 1 calc R . .
C21 C 0.1018(7) 0.3202(4) 0.8114(5) 0.036(2) Uani 1 1 d . . .
H21 H 0.1614 0.2976 0.8510 0.044 Uiso 1 1 calc R . .
C22 C 0.1011(8) 0.4062(4) 0.8279(5) 0.059(3) Uani 1 1 d . . .
H22A H 0.1724 0.4286 0.8091 0.089 Uiso 1 1 calc R . .
H22B H 0.0962 0.4153 0.8872 0.089 Uiso 1 1 calc R . .
H22C H 0.0341 0.4291 0.7979 0.089 Uiso 1 1 calc R . .
C23 C -0.0179(7) 0.2844(5) 0.8308(5) 0.058(3) Uani 1 1 d . . .
H23A H -0.0787 0.3050 0.7929 0.087 Uiso 1 1 calc R . .
H23B H -0.0355 0.2962 0.8878 0.087 Uiso 1 1 calc R . .
H23C H -0.0142 0.2295 0.8240 0.087 Uiso 1 1 calc R . .
C24 C 0.7156(7) 0.0982(4) 0.9230(5) 0.036(2) Uani 1 1 d . . .
C25 C 0.6130(7) 0.0463(4) 0.9499(5) 0.046(3) Uani 1 1 d . . .
H25A H 0.6390 -0.0063 0.9527 0.070 Uiso 1 1 calc R . .
H25B H 0.5473 0.0509 0.9095 0.070 Uiso 1 1 calc R . .
H25C H 0.5893 0.0623 1.0043 0.070 Uiso 1 1 calc R . .
C26 C 0.8207(7) 0.0779(4) 0.9850(5) 0.048(3) Uani 1 1 d . . .
H26A H 0.7975 0.0842 1.0418 0.072 Uiso 1 1 calc R . .
H26B H 0.8860 0.1114 0.9754 0.072 Uiso 1 1 calc R . .
H26C H 0.8439 0.0254 0.9764 0.072 Uiso 1 1 calc R . .
C27 C 0.7529(7) 0.0745(4) 0.8364(5) 0.039(2) Uani 1 1 d . . .
H27A H 0.8197 0.1047 0.8217 0.059 Uiso 1 1 calc R . .
H27B H 0.6886 0.0828 0.7956 0.059 Uiso 1 1 calc R . .
H27C H 0.7741 0.0209 0.8371 0.059 Uiso 1 1 calc R . .
C28 C 0.7939(7) 0.3570(4) 1.0640(5) 0.035(2) Uani 1 1 d . . .
C29 C 0.8418(7) 0.3077(4) 1.1371(4) 0.040(2) Uani 1 1 d . . .
H29A H 0.7783 0.2791 1.1596 0.060 Uiso 1 1 calc R . .
H29B H 0.8774 0.3403 1.1802 0.060 Uiso 1 1 calc R . .
H29C H 0.8999 0.2727 1.1176 0.060 Uiso 1 1 calc R . .
C30 C 0.8962(7) 0.4040(4) 1.0313(5) 0.042(2) Uani 1 1 d . . .
H30A H 0.9550 0.3697 1.0113 0.063 Uiso 1 1 calc R . .
H30B H 0.9307 0.4352 1.0760 0.063 Uiso 1 1 calc R . .
H30C H 0.8671 0.4366 0.9860 0.063 Uiso 1 1 calc R . .
C31 C 0.7015(7) 0.4142(4) 1.0976(4) 0.040(2) Uani 1 1 d . . .
H31A H 0.6671 0.4439 1.0516 0.060 Uiso 1 1 calc R . .
H31B H 0.7398 0.4481 1.1383 0.060 Uiso 1 1 calc R . .
H31C H 0.6406 0.3857 1.1236 0.060 Uiso 1 1 calc R . .
C32 C 0.5815(7) 0.3575(4) 0.7795(5) 0.036(2) Uani 1 1 d . . .
C33 C 0.6921(7) 0.3998(4) 0.7509(5) 0.052(3) Uani 1 1 d . . .
H33A H 0.7439 0.3634 0.7262 0.078 Uiso 1 1 calc R . .
H33B H 0.7325 0.4239 0.7986 0.078 Uiso 1 1 calc R . .
H33C H 0.6688 0.4383 0.7100 0.078 Uiso 1 1 calc R . .
C34 C 0.4921(8) 0.4189(4) 0.8059(5) 0.051(3) Uani 1 1 d . . .
H34A H 0.4703 0.4512 0.7586 0.076 Uiso 1 1 calc R . .
H34B H 0.5274 0.4499 0.8506 0.076 Uiso 1 1 calc R . .
H34C H 0.4229 0.3939 0.8251 0.076 Uiso 1 1 calc R . .
C35 C 0.5305(7) 0.3164(4) 0.6997(5) 0.048(3) Uani 1 1 d . . .
H35A H 0.5256 0.3522 0.6535 0.072 Uiso 1 1 calc R . .
H35B H 0.4529 0.2972 0.7094 0.072 Uiso 1 1 calc R . .
H35C H 0.5810 0.2743 0.6863 0.072 Uiso 1 1 calc R . .

loop_
_atom_site_aniso_label
_atom_site_aniso_U_11
_atom_site_aniso_U_22
_atom_site_aniso_U_33
_atom_site_aniso_U_23
_atom_site_aniso_U_13
_atom_site_aniso_U_12
P1 0.0341(15) 0.0355(14) 0.0394(14) 0.0012(12) -0.0046(12) -0.0008(12)
N1 0.035(5) 0.020(4) 0.049(5) 0.003(3) -0.022(4) 0.000(3)
C1 0.032(6) 0.033(5) 0.036(5) -0.007(4) -0.004(5) 0.003(4)
C2 0.062(8) 0.087(9) 0.118(10) 0.048(7) -0.059(7) -0.043(6)
C3 0.040(6) 0.035(5) 0.042(6) 0.000(4) -0.002(5) 0.002(5)
C4 0.047(6) 0.029(5) 0.027(5) 0.001(4) -0.001(4) 0.002(4)
C5 0.031(6) 0.032(5) 0.029(5) 0.000(4) -0.002(4) -0.001(4)
C6 0.027(5) 0.031(5) 0.030(5) 0.006(4) -0.001(4) -0.003(4)
C7 0.029(6) 0.024(5) 0.036(5) 0.006(4) -0.001(4) -0.004(4)
C8 0.024(5) 0.034(6) 0.041(5) 0.002(4) -0.008(5) -0.010(4)
C9 0.033(6) 0.022(5) 0.034(5) -0.001(4) -0.004(5) 0.002(4)
C10 0.022(5) 0.041(6) 0.033(5) -0.002(4) 0.003(4) 0.000(4)
C11 0.029(6) 0.024(5) 0.042(6) -0.001(5) -0.008(5) 0.003(4)
C12 0.035(6) 0.040(6) 0.032(6) -0.007(5) 0.008(5) -0.005(5)
C13 0.041(6) 0.044(6) 0.029(5) 0.004(5) -0.007(5) 0.003(5)
C14 0.042(6) 0.051(6) 0.039(6) 0.009(5) -0.006(5) 0.007(5)
C15 0.044(6) 0.036(5) 0.043(6) 0.000(5) 0.001(5) 0.004(4)
C16 0.027(6) 0.037(5) 0.034(6) -0.001(5) -0.003(5) -0.002(4)
C17 0.034(6) 0.049(6) 0.061(6) 0.008(5) -0.005(5) -0.010(5)
C18 0.038(6) 0.038(5) 0.028(5) -0.006(4) 0.000(5) 0.005(5)
C19 0.027(6) 0.054(6) 0.066(6) -0.003(5) 0.003(5) 0.007(5)
C20 0.057(7) 0.041(6) 0.047(6) -0.004(5) -0.010(5) 0.012(5)
C21 0.033(6) 0.035(6) 0.041(6) -0.006(4) 0.001(5) 0.006(4)
C22 0.082(8) 0.046(6) 0.050(6) -0.006(5) 0.006(6) 0.013(5)
C23 0.043(7) 0.071(7) 0.063(7) -0.034(5) 0.025(6) -0.014(5)
C24 0.045(6) 0.021(5) 0.039(6) 0.005(4) -0.007(5) -0.003(4)
C25 0.049(7) 0.036(5) 0.053(6) 0.009(5) -0.013(5) 0.004(5)
C26 0.046(6) 0.026(5) 0.070(6) 0.006(5) -0.022(5) -0.007(4)
C27 0.037(6) 0.032(5) 0.050(6) 0.002(4) 0.003(5) 0.007(4)
C28 0.029(6) 0.034(5) 0.041(5) -0.005(4) 0.002(5) -0.005(5)
C29 0.048(6) 0.035(5) 0.035(5) 0.006(4) -0.008(5) -0.007(4)
C30 0.043(6) 0.036(5) 0.046(6) -0.005(4) -0.013(5) 0.000(5)
C31 0.044(6) 0.048(6) 0.029(5) -0.004(4) 0.007(5) 0.001(5)
C32 0.039(6) 0.029(5) 0.041(5) 0.010(4) 0.004(5) 0.001(4)
C33 0.052(7) 0.043(6) 0.059(6) 0.008(5) -0.001(6) -0.011(5)
C34 0.062(7) 0.035(5) 0.054(6) 0.005(5) -0.013(5) 0.016(5)
C35 0.062(7) 0.044(6) 0.038(5) 0.010(5) -0.003(5) -0.009(5)

loop_
_atom_type_symbol
_atom_type_description
_atom_type_scat_dispersion_real
_atom_type_scat_dispersion_imag
_atom_type_scat_source
C C 0.0033 0.0016 'International Tables Vol C Tables 4.2.6.8 and 6.1.1.4'
H H 0.0000 0.0000 'International Tables Vol C Tables 4.2.6.8 and 6.1.1.4'
N N 0.0061 0.0033 'International Tables Vol C Tables 4.2.6.8 and 6.1.1.4'
P P 0.1023 0.0942 'International Tables Vol C Tables 4.2.6.8 and 6.1.1.4'

loop_
_geom_angle_atom_site_label_1
_geom_angle_atom_site_label_2
_geom_angle_atom_site_label_3
_geom_angle
_geom_angle_site_symmetry_1
_geom_angle_site_symmetry_3
_geom_angle_publ_flag
C5 P1 C4 96.6(4) . . ?
C5 P1 C1 101.5(3) . . ?
C4 P1 C1 46.3(3) . . ?
C1 N1 C11 120.8(6) . . ?
C1 N1 C2 109.8(6) . . ?
C11 N1 C2 126.3(6) . . ?
N1 C1 C4 107.7(6) . . ?
N1 C1 P1 116.3(5) . . ?
C4 C1 P1 65.7(4) . . ?
N1 C2 C17 118.8(8) . . ?
N1 C2 C3 106.8(7) . . ?
C17 C2 C3 118.7(8) . . ?
C2 C3 C4 104.6(7) . . ?
C1 C4 C3 106.4(6) . . ?
C1 C4 P1 68.0(4) . . ?
C3 C4 P1 118.9(6) . . ?
C10 C5 C6 118.8(6) . . ?
C10 C5 P1 122.8(5) . . ?
C6 C5 P1 118.0(6) . . ?
C7 C6 C5 118.5(7) . . ?
C7 C6 C24 117.8(6) . . ?
C5 C6 C24 123.6(6) . . ?
C8 C7 C6 123.5(7) . . ?
C7 C8 C9 116.1(7) . . ?
C7 C8 C28 123.1(7) . . ?
C9 C8 C28 120.8(7) . . ?
C8 C9 C10 124.5(7) . . ?
C9 C10 C5 117.0(7) . . ?
C9 C10 C32 114.7(7) . . ?
C5 C10 C32 128.2(7) . . ?
C16 C11 C12 120.8(7) . . ?
C16 C11 N1 116.3(7) . . ?
C12 C11 N1 122.8(7) . . ?
C13 C12 C11 119.5(8) . . ?
C13 C12 C18 117.2(7) . . ?
C11 C12 C18 123.3(7) . . ?
C14 C13 C12 120.2(8) . . ?
C15 C14 C13 119.9(8) . . ?
C14 C15 C16 122.2(8) . . ?
C11 C16 C15 117.3(8) . . ?
C11 C16 C21 123.0(7) . . ?
C15 C16 C21 119.6(7) . . ?
C20 C18 C19 109.8(6) . . ?
C20 C18 C12 112.0(7) . . ?
C19 C18 C12 113.1(7) . . ?
C16 C21 C22 113.2(7) . . ?
C16 C21 C23 111.6(6) . . ?
C22 C21 C23 110.5(7) . . ?
C27 C24 C26 105.9(7) . . ?
C27 C24 C25 110.1(6) . . ?
C26 C24 C25 104.7(6) . . ?
C27 C24 C6 110.6(6) . . ?
C26 C24 C6 111.2(6) . . ?
C25 C24 C6 113.8(7) . . ?
C29 C28 C30 108.3(6) . . ?
C29 C28 C8 112.9(6) . . ?
C30 C28 C8 109.0(7) . . ?
C29 C28 C31 108.4(7) . . ?
C30 C28 C31 108.3(6) . . ?
C8 C28 C31 109.9(6) . . ?
C35 C32 C33 104.5(7) . . ?
C35 C32 C34 108.7(6) . . ?
C33 C32 C34 107.9(6) . . ?
C35 C32 C10 116.9(6) . . ?
C33 C32 C10 107.2(6) . . ?
C34 C32 C10 111.0(7) . . ?

loop_
_geom_bond_atom_site_label_1
_geom_bond_atom_site_label_2
_geom_bond_distance
_geom_bond_site_symmetry_2
_geom_bond_publ_flag
P1 C5 1.858(7) . ?
P1 C4 1.866(8) . ?
P1 C1 1.898(8) . ?
N1 C1 1.430(8) . ?
N1 C11 1.433(9) . ?
N1 C2 1.437(10) . ?
C1 C4 1.479(9) . ?
C2 C17 1.478(11) . ?
C2 C3 1.485(10) . ?
C3 C4 1.523(10) . ?
C5 C10 1.414(9) . ?
C5 C6 1.429(9) . ?
C6 C7 1.377(9) . ?
C6 C24 1.563(10) . ?
C7 C8 1.377(9) . ?
C8 C9 1.385(9) . ?
C8 C28 1.543(10) . ?
C9 C10 1.393(9) . ?
C10 C32 1.552(10) . ?
C11 C16 1.402(10) . ?
C11 C12 1.406(10) . ?
C12 C13 1.390(10) . ?
C12 C18 1.533(10) . ?
C13 C14 1.384(10) . ?
C14 C15 1.373(10) . ?
C15 C16 1.403(10) . ?
C16 C21 1.501(10) . ?
C18 C20 1.520(9) . ?
C18 C19 1.526(11) . ?
C21 C22 1.515(10) . ?
C21 C23 1.538(10) . ?
C24 C27 1.519(10) . ?
C24 C26 1.545(9) . ?
C24 C25 1.549(11) . ?
C28 C29 1.519(9) . ?
C28 C30 1.532(10) . ?
C28 C31 1.557(10) . ?
C32 C35 1.542(10) . ?
C32 C33 1.542(10) . ?
C32 C34 1.544(10) . ?
